data_7230576
loop_
_publ_author_name
'Nogueira, Lucie S.'
'Neves, Patr\'icia'
'Gomes, Ana C.'
'Lavrador, Pedro'
'Cunha-Silva, Lu\'is'
'Valente, Anabela A.'
'Gon\,calves, Isabel S.'
'Pillinger, Martyn'

_publ_section_title
;
 Molybdenum(0) tricarbonyl and tetracarbonyl complexes with a cationic
 pyrazolylpyridine ligand: synthesis, crystal structures and catalytic
 performance in olefin epoxidation
;
_journal_issue 29
_journal_name_full 'RSC Advances'
_journal_page_first 16294
_journal_paper_doi 10.1039/C8RA01687A
_journal_volume 8
_journal_year 2018
_chemical_formula_moiety 'C17 H21 Br Mo N4 O3, C2 H3 N'
_chemical_formula_sum 'C19 H24 Br Mo N5 O3'
_chemical_formula_weight 546.28
_space_group_crystal_system monoclinic
_space_group_IT_number 4
_space_group_name_Hall 'P 2yb'
_space_group_name_H-M_alt 'P 1 21 1'
_symmetry_space_group_name_Hall 'P 2yb'
_symmetry_space_group_name_H-M 'P 1 21 1'
_atom_sites_solution_hydrogens geom
_audit_creation_date '15 January 2018'
_audit_creation_method 'SHELXL-2014/7 and enCIFer'
_audit_update_record
;
2018-01-15 deposited with the CCDC.
2018-04-24 downloaded from the CCDC.
;
_cell_angle_alpha 90
_cell_angle_beta 97.385(4)
_cell_angle_gamma 90
_cell_formula_units_Z 2
_cell_length_a 7.4060(6)
_cell_length_b 9.7868(7)
_cell_length_c 15.3808(12)
_cell_measurement_reflns_used 7256
_cell_measurement_temperature 150(2)
_cell_measurement_theta_max 24.68
_cell_measurement_theta_min 2.56
_cell_volume 1105.57(15)
_computing_cell_refinement 'SAINT (Bruker AXS Inc., 2012)'
_computing_data_collection 'APEX2 (Bruker AXS Inc., 2012)'
_computing_data_reduction 'SAINT (Bruker AXS Inc., 2012)'
_computing_molecular_graphics 'DIAMOND (Brandenburg, 2009)'
_computing_publication_material 'SHELXTL (Sheldrick, 2014)'
_computing_structure_refinement 'SHELXL-2014/7 (Sheldrick, 2014)'
_computing_structure_solution 'SHELXS (Sheldrick, 2014)'
_diffrn_ambient_temperature 150(2)
_diffrn_measured_fraction_theta_full 0.995
_diffrn_measured_fraction_theta_max 0.994
_diffrn_measurement_device_type 'Bruker X8 Kappa CCD APEX II'
_diffrn_measurement_method '\f and \w scans'
_diffrn_radiation_type MoK\a
_diffrn_radiation_wavelength 0.71073
_diffrn_reflns_av_R_equivalents 0.0477
_diffrn_reflns_av_unetI/netI 0.0705
_diffrn_reflns_Laue_measured_fraction_full 0.995
_diffrn_reflns_Laue_measured_fraction_max 0.994
_diffrn_reflns_limit_h_max 8
_diffrn_reflns_limit_h_min -9
_diffrn_reflns_limit_k_max 11
_diffrn_reflns_limit_k_min -13
_diffrn_reflns_limit_l_max 20
_diffrn_reflns_limit_l_min -20
_diffrn_reflns_number 18898
_diffrn_reflns_point_group_measured_fraction_full 0.997
_diffrn_reflns_point_group_measured_fraction_max 0.995
_diffrn_reflns_theta_full 25.242
_diffrn_reflns_theta_max 28.278
_diffrn_reflns_theta_min 3.843
_diffrn_source 'fine-focus sealed tube'
_exptl_absorpt_coefficient_mu 2.429
_exptl_absorpt_correction_T_max 0.843
_exptl_absorpt_correction_T_min 0.823
_exptl_absorpt_correction_type multi-scan
_exptl_absorpt_process_details
; 
'SADABS V2012/1 (Bruker AXS Inc.)' 
;
_exptl_crystal_colour yellow
_exptl_crystal_density_diffrn 1.641
_exptl_crystal_description prism
_exptl_crystal_F_000 548
_exptl_crystal_size_max 0.080
_exptl_crystal_size_mid 0.020
_exptl_crystal_size_min 0.020
_refine_diff_density_max 1.313
_refine_diff_density_min -0.701
_refine_diff_density_rms 0.116
_refine_ls_abs_structure_details
;
 Refined as an inversion twin.
;
_refine_ls_abs_structure_Flack 0.029(12)
_refine_ls_extinction_method none
_refine_ls_goodness_of_fit_ref 1.041
_refine_ls_hydrogen_treatment constr
_refine_ls_matrix_type full
_refine_ls_number_parameters 267
_refine_ls_number_reflns 5075
_refine_ls_number_restraints 13
_refine_ls_restrained_S_all 1.058
_refine_ls_R_factor_all 0.0578
_refine_ls_R_factor_gt 0.0415
_refine_ls_shift/su_max 0.001
_refine_ls_shift/su_mean 0.000
_refine_ls_structure_factor_coef Fsqd
_refine_ls_weighting_details 'w=1/[\s^2^(Fo^2^)+(0.0400P)^2^+0.0972P] where P=(Fo^2^+2Fc^2^)/3'
_refine_ls_weighting_scheme calc
_refine_ls_wR_factor_gt 0.0825
_refine_ls_wR_factor_ref 0.0889
_reflns_Friedel_coverage 0.894
_reflns_Friedel_fraction_full 0.998
_reflns_Friedel_fraction_max 0.995
_reflns_number_gt 4280
_reflns_number_total 5075
_reflns_threshold_expression 'I > 2\s(I)'
_cod_data_source_file c8ra01687a2.cif
_cod_data_source_block lcs1915(comp1)
_cod_database_code 7230576
_shelx_shelxl_version_number 2014/7
_shelx_space_group_comment
;
The symmetry employed for this shelxl refinement is uniquely defined
by the following loop, which should always be used as a source of
symmetry information in preference to the above space-group names.
They are only intended as comments.
;
_shelx_estimated_absorpt_t_min 0.829
_shelx_estimated_absorpt_t_max 0.953

loop_
_space_group_symop_operation_xyz
'x, y, z'
'-x, y+1/2, -z'

loop_
_atom_site_label
_atom_site_type_symbol
_atom_site_fract_x
_atom_site_fract_y
_atom_site_fract_z
_atom_site_U_iso_or_equiv
_atom_site_adp_type
_atom_site_occupancy
_atom_site_site_symmetry_order
_atom_site_calc_flag
_atom_site_refinement_flags_posn
_atom_site_refinement_flags_adp
_atom_site_disorder_assembly
_atom_site_disorder_group
Mo1 Mo 0.49408(7) 0.72130(4) 0.76804(3) 0.01751(14) Uani 1 1 d . . . .
Br1 Br 0.68368(11) 0.50340(8) 0.84679(5) 0.0284(2) Uani 1 1 d . . A 1
O1 O 0.2377(7) 0.7387(6) 0.9116(3) 0.0353(13) Uani 1 1 d . . . .
N1 N 0.6686(7) 0.6856(5) 0.6574(3) 0.0158(12) Uani 1 1 d . . . .
N2 N 0.3601(8) 0.5552(6) 0.6804(4) 0.0143(12) Uani 1 1 d . . . .
O2 O 0.7091(9) 0.9547(6) 0.8738(4) 0.0474(17) Uani 1 1 d . . . .
N4 N 0.1891(7) 0.1943(5) 0.9107(3) 0.0175(13) Uani 1 1 d . . . .
N3 N 0.2144(7) 0.4768(5) 0.6784(3) 0.0151(12) Uani 1 1 d . . . .
C1 C 0.8263(9) 0.7500(7) 0.6491(4) 0.0215(16) Uani 1 1 d . . . .
H1 H 0.8668 0.8206 0.6894 0.026 Uiso 1 1 calc R U . .
C5 C 0.6147(9) 0.5866(7) 0.5984(4) 0.0181(14) Uani 1 1 d . . . .
C2 C 0.9314(8) 0.7168(9) 0.5838(4) 0.0258(15) Uani 1 1 d . . . .
H2 H 1.0428 0.7633 0.5803 0.031 Uiso 1 1 calc R U . .
C16 C 0.6287(10) 0.8613(7) 0.8320(5) 0.0259(16) Uani 1 1 d . . . .
C15 C 0.3346(9) 0.7326(9) 0.8581(4) 0.0241(14) Uani 1 1 d . . . .
C11 C 0.1368(9) 0.2689(7) 0.8243(4) 0.0204(15) Uani 1 1 d . . . .
H11A H 0.2126 0.2339 0.7807 0.024 Uiso 1 1 calc R U . .
H11B H 0.0081 0.2480 0.8025 0.024 Uiso 1 1 calc R U . .
C8 C 0.1990(9) 0.3933(7) 0.6086(5) 0.0242(16) Uani 1 1 d . . . .
H8 H 0.1046 0.3286 0.5932 0.029 Uiso 1 1 calc R U . .
C6 C 0.4439(9) 0.5185(7) 0.6108(4) 0.0204(14) Uani 1 1 d . . . .
C10 C 0.1594(9) 0.4223(7) 0.8309(4) 0.0180(13) Uani 1 1 d . . . .
H10A H 0.2898 0.4445 0.8473 0.022 Uiso 1 1 calc R U . .
H10B H 0.0915 0.4574 0.8776 0.022 Uiso 1 1 calc R U . .
C14 C 0.3804(8) 0.2232(10) 0.9494(4) 0.0341(16) Uani 1 1 d . . . .
H14A H 0.3937 0.3209 0.9627 0.051 Uiso 1 1 calc R U . .
H14B H 0.4635 0.1975 0.9075 0.051 Uiso 1 1 calc R U . .
H14C H 0.4096 0.1703 1.0035 0.051 Uiso 1 1 calc R U . .
C4 C 0.7133(9) 0.5504(7) 0.5317(4) 0.0235(16) Uani 1 1 d . . . .
H4 H 0.6707 0.4805 0.4914 0.028 Uiso 1 1 calc R U . .
C13 C 0.0629(9) 0.2350(9) 0.9754(4) 0.0327(17) Uani 1 1 d . . . .
H13A H 0.0751 0.1701 1.0244 0.049 Uiso 1 1 calc R U . .
H13B H -0.0630 0.2343 0.9465 0.049 Uiso 1 1 calc R U . .
H13C H 0.0943 0.3269 0.9976 0.049 Uiso 1 1 calc R U . .
C3 C 0.8745(10) 0.6173(7) 0.5245(5) 0.0247(16) Uani 1 1 d . . . .
H3 H 0.9446 0.5944 0.4790 0.030 Uiso 1 1 calc R U . .
C9 C 0.0899(8) 0.4919(8) 0.7443(4) 0.0197(14) Uani 1 1 d . . . .
H9A H -0.0297 0.4525 0.7211 0.024 Uiso 1 1 calc R U . .
H9B H 0.0718 0.5904 0.7551 0.024 Uiso 1 1 calc R U . .
C7 C 0.3425(9) 0.4175(7) 0.5636(5) 0.0266(16) Uani 1 1 d . . . .
H7 H 0.3678 0.3746 0.5111 0.032 Uiso 1 1 calc R U . .
C18 C 1.2943(10) 0.7011(9) 0.3579(6) 0.040(2) Uani 1 1 d . . . .
N5 N 1.2019(9) 0.7132(10) 0.4086(6) 0.065(2) Uani 1 1 d . . . .
C12 C 0.1719(13) 0.0430(7) 0.8956(6) 0.039(2) Uani 1 1 d . . . .
H12A H 0.2503 0.0152 0.8521 0.059 Uiso 1 1 calc R U . .
H12B H 0.0451 0.0204 0.8742 0.059 Uiso 1 1 calc R U . .
H12C H 0.2092 -0.0053 0.9509 0.059 Uiso 1 1 calc R U . .
C19 C 1.4170(12) 0.6862(9) 0.2912(6) 0.050(3) Uani 1 1 d . . . .
H19A H 1.4242 0.7731 0.2601 0.075 Uiso 1 1 calc R U . .
H19B H 1.3705 0.6150 0.2494 0.075 Uiso 1 1 calc R U . .
H19C H 1.5385 0.6606 0.3194 0.075 Uiso 1 1 calc R U . .
O3 O 0.2627(8) 0.9432(7) 0.6804(3) 0.0391(16) Uani 1 1 d . U . .
C17 C 0.3359(10) 0.8724(7) 0.7017(6) 0.0197(16) Uani 1 1 d . U . .

loop_
_atom_site_aniso_label
_atom_site_aniso_U_11
_atom_site_aniso_U_22
_atom_site_aniso_U_33
_atom_site_aniso_U_23
_atom_site_aniso_U_13
_atom_site_aniso_U_12
Mo1 0.0218(3) 0.0165(3) 0.0150(3) -0.0003(3) 0.0052(2) -0.0023(3)
Br1 0.0277(4) 0.0303(4) 0.0276(4) -0.0005(4) 0.0048(3) 0.0013(4)
O1 0.044(3) 0.031(3) 0.036(3) -0.006(3) 0.026(2) -0.005(3)
N1 0.015(3) 0.019(3) 0.013(3) 0.004(2) 0.001(2) 0.001(2)
N2 0.019(3) 0.014(3) 0.011(3) 0.002(2) 0.004(2) 0.000(2)
O2 0.067(4) 0.033(4) 0.042(4) -0.002(3) 0.005(3) -0.015(3)
N4 0.024(3) 0.009(3) 0.022(3) 0.001(2) 0.011(2) 0.001(2)
N3 0.014(3) 0.015(3) 0.016(3) 0.005(2) 0.000(2) -0.005(2)
C1 0.025(4) 0.025(5) 0.013(3) 0.008(3) -0.003(3) -0.002(3)
C5 0.022(3) 0.017(3) 0.015(3) 0.005(3) 0.002(3) 0.006(3)
C2 0.017(3) 0.034(4) 0.028(3) 0.021(4) 0.005(3) 0.003(4)
C16 0.035(4) 0.015(3) 0.027(4) 0.000(3) 0.003(3) -0.007(3)
C15 0.030(3) 0.015(3) 0.028(4) 0.001(3) 0.006(3) -0.004(4)
C11 0.019(3) 0.028(4) 0.014(3) 0.003(3) 0.003(3) -0.002(3)
C8 0.021(4) 0.022(4) 0.028(4) -0.005(3) -0.001(3) -0.007(3)
C6 0.026(3) 0.024(4) 0.012(3) 0.000(3) 0.006(3) -0.003(3)
C10 0.016(3) 0.020(3) 0.017(3) 0.001(3) 0.002(3) 0.002(3)
C14 0.025(3) 0.045(4) 0.031(4) 0.013(5) 0.003(3) -0.002(5)
C4 0.028(4) 0.028(4) 0.016(3) 0.001(3) 0.008(3) 0.004(3)
C13 0.038(4) 0.036(4) 0.029(4) 0.006(4) 0.021(3) 0.008(4)
C3 0.024(4) 0.025(4) 0.026(4) 0.005(3) 0.009(3) 0.005(3)
C9 0.014(3) 0.025(4) 0.021(3) 0.002(3) 0.005(3) 0.000(3)
C7 0.030(4) 0.031(4) 0.019(4) -0.009(3) 0.004(3) -0.007(3)
C18 0.027(4) 0.029(5) 0.066(6) 0.003(4) 0.007(4) 0.002(4)
N5 0.047(4) 0.052(5) 0.107(7) 0.020(6) 0.047(5) 0.009(5)
C12 0.061(6) 0.021(4) 0.037(5) -0.001(3) 0.012(4) 0.002(4)
C19 0.052(5) 0.044(6) 0.055(6) -0.020(4) 0.012(5) 0.011(4)
O3 0.042(3) 0.061(4) 0.010(2) 0.015(3) -0.011(2) -0.035(3)
C17 0.012(3) 0.012(3) 0.037(3) -0.019(3) 0.010(3) -0.007(2)

loop_
_atom_type_symbol
_atom_type_description
_atom_type_scat_dispersion_real
_atom_type_scat_dispersion_imag
_atom_type_scat_source
C C 0.0033 0.0016 'International Tables Vol C Tables 4.2.6.8 and 6.1.1.4'
H H 0.0000 0.0000 'International Tables Vol C Tables 4.2.6.8 and 6.1.1.4'
N N 0.0061 0.0033 'International Tables Vol C Tables 4.2.6.8 and 6.1.1.4'
O O 0.0106 0.0060 'International Tables Vol C Tables 4.2.6.8 and 6.1.1.4'
Mo Mo -1.6832 0.6857 'International Tables Vol C Tables 4.2.6.8 and 6.1.1.4'
Br Br -0.2901 2.4595 'International Tables Vol C Tables 4.2.6.8 and 6.1.1.4'

loop_
_geom_angle_atom_site_label_1
_geom_angle_atom_site_label_2
_geom_angle_atom_site_label_3
_geom_angle
C16 Mo1 C15 85.2(3)
C16 Mo1 C17 88.0(3)
C15 Mo1 C17 87.3(3)
C16 Mo1 N2 172.9(3)
C15 Mo1 N2 101.9(3)
C17 Mo1 N2 92.4(2)
C16 Mo1 N1 100.8(3)
C15 Mo1 N1 173.8(3)
C17 Mo1 N1 94.6(2)
N2 Mo1 N1 72.13(19)
C16 Mo1 Br1 97.3(2)
C15 Mo1 Br1 93.0(2)
C17 Mo1 Br1 174.63(19)
N2 Mo1 Br1 82.24(14)
N1 Mo1 Br1 84.49(13)
C1 N1 C5 117.2(5)
C1 N1 Mo1 125.2(4)
C5 N1 Mo1 117.5(4)
N3 N2 C6 106.5(6)
N3 N2 Mo1 136.6(4)
C6 N2 Mo1 116.9(4)
C14 N4 C12 107.8(6)
C14 N4 C13 108.9(5)
C12 N4 C13 108.4(6)
C14 N4 C11 112.3(5)
C12 N4 C11 109.4(5)
C13 N4 C11 110.0(5)
N2 N3 C8 110.9(5)
N2 N3 C9 120.8(5)
C8 N3 C9 128.3(6)
N1 C1 C2 122.2(7)
N1 C1 H1 118.9
C2 C1 H1 118.9
N1 C5 C4 122.9(6)
N1 C5 C6 115.1(5)
C4 C5 C6 122.0(6)
C3 C2 C1 119.9(6)
C3 C2 H2 120.1
C1 C2 H2 120.1
O2 C16 Mo1 177.3(7)
O1 C15 Mo1 179.4(7)
C10 C11 N4 113.8(5)
C10 C11 H11A 108.8
N4 C11 H11A 108.8
C10 C11 H11B 108.8
N4 C11 H11B 108.8
H11A C11 H11B 107.7
N3 C8 C7 108.0(6)
N3 C8 H8 126.0
C7 C8 H8 126.0
N2 C6 C7 109.3(6)
N2 C6 C5 118.3(6)
C7 C6 C5 132.4(6)
C11 C10 C9 111.2(6)
C11 C10 H10A 109.4
C9 C10 H10A 109.4
C11 C10 H10B 109.4
C9 C10 H10B 109.4
H10A C10 H10B 108.0
N4 C14 H14A 109.5
N4 C14 H14B 109.5
H14A C14 H14B 109.5
N4 C14 H14C 109.5
H14A C14 H14C 109.5
H14B C14 H14C 109.5
C3 C4 C5 119.0(7)
C3 C4 H4 120.5
C5 C4 H4 120.5
N4 C13 H13A 109.5
N4 C13 H13B 109.5
H13A C13 H13B 109.5
N4 C13 H13C 109.5
H13A C13 H13C 109.5
H13B C13 H13C 109.5
C2 C3 C4 118.8(6)
C2 C3 H3 120.6
C4 C3 H3 120.6
N3 C9 C10 112.8(5)
N3 C9 H9A 109.0
C10 C9 H9A 109.0
N3 C9 H9B 109.0
C10 C9 H9B 109.0
H9A C9 H9B 107.8
C8 C7 C6 105.3(6)
C8 C7 H7 127.4
C6 C7 H7 127.4
N5 C18 C19 179.5(11)
N4 C12 H12A 109.5
N4 C12 H12B 109.5
H12A C12 H12B 109.5
N4 C12 H12C 109.5
H12A C12 H12C 109.5
H12B C12 H12C 109.5
C18 C19 H19A 109.5
C18 C19 H19B 109.5
H19A C19 H19B 109.5
C18 C19 H19C 109.5
H19A C19 H19C 109.5
H19B C19 H19C 109.5
O3 C17 Mo1 171.6(8)

loop_
_geom_bond_atom_site_label_1
_geom_bond_atom_site_label_2
_geom_bond_distance
Mo1 C16 1.894(7)
Mo1 C15 1.935(6)
Mo1 C17 2.072(9)
Mo1 N2 2.259(6)
Mo1 N1 2.293(5)
Mo1 Br1 2.7476(10)
O1 C15 1.161(7)
N1 C1 1.348(8)
N1 C5 1.352(8)
N2 N3 1.321(7)
N2 C6 1.353(8)
O2 C16 1.226(9)
N4 C14 1.492(8)
N4 C12 1.502(8)
N4 C13 1.504(7)
N4 C11 1.522(8)
N3 C8 1.343(8)
N3 C9 1.462(8)
C1 C2 1.386(8)
C1 H1 0.9500
C5 C4 1.379(9)
C5 C6 1.463(9)
C2 C3 1.364(11)
C2 H2 0.9500
C11 C10 1.512(9)
C11 H11A 0.9900
C11 H11B 0.9900
C8 C7 1.361(9)
C8 H8 0.9500
C6 C7 1.388(10)
C10 C9 1.526(9)
C10 H10A 0.9900
C10 H10B 0.9900
C14 H14A 0.9800
C14 H14B 0.9800
C14 H14C 0.9800
C4 C3 1.378(10)
C4 H4 0.9500
C13 H13A 0.9800
C13 H13B 0.9800
C13 H13C 0.9800
C3 H3 0.9500
C9 H9A 0.9900
C9 H9B 0.9900
C7 H7 0.9500
C18 N5 1.107(10)
C18 C19 1.463(12)
C12 H12A 0.9800
C12 H12B 0.9800
C12 H12C 0.9800
C19 H19A 0.9800
C19 H19B 0.9800
C19 H19C 0.9800
O3 C17 0.914(8)

loop_
_geom_torsion_atom_site_label_1
_geom_torsion_atom_site_label_2
_geom_torsion_atom_site_label_3
_geom_torsion_atom_site_label_4
_geom_torsion
C6 N2 N3 C8 -1.6(7)
Mo1 N2 N3 C8 179.7(5)
C6 N2 N3 C9 -178.8(6)
Mo1 N2 N3 C9 2.4(9)
C5 N1 C1 C2 -0.5(9)
Mo1 N1 C1 C2 175.5(5)
C1 N1 C5 C4 -0.1(9)
Mo1 N1 C5 C4 -176.4(5)
C1 N1 C5 C6 179.3(6)
Mo1 N1 C5 C6 2.9(7)
N1 C1 C2 C3 0.9(10)
C14 N4 C11 C10 -57.1(7)
C12 N4 C11 C10 -176.7(6)
C13 N4 C11 C10 64.4(7)
N2 N3 C8 C7 0.6(8)
C9 N3 C8 C7 177.6(6)
N3 N2 C6 C7 1.9(8)
Mo1 N2 C6 C7 -179.1(5)
N3 N2 C6 C5 -178.0(5)
Mo1 N2 C6 C5 1.0(8)
N1 C5 C6 N2 -2.6(9)
C4 C5 C6 N2 176.7(6)
N1 C5 C6 C7 177.5(7)
C4 C5 C6 C7 -3.2(12)
N4 C11 C10 C9 -175.2(5)
N1 C5 C4 C3 0.2(10)
C6 C5 C4 C3 -179.0(6)
C1 C2 C3 C4 -0.7(10)
C5 C4 C3 C2 0.2(10)
N2 N3 C9 C10 -79.7(8)
C8 N3 C9 C10 103.6(8)
C11 C10 C9 N3 -75.6(7)
N3 C8 C7 C6 0.6(8)
N2 C6 C7 C8 -1.5(8)
C5 C6 C7 C8 178.4(7)
